data_7204809
loop_
_publ_author_name
'Bourne, Susan A.'
'Corin, Kirsten C.'
'Nassimbeni, Luigi R.'
'Weber, Edwin'

_publ_section_title
;
 pH control of guest selectivity by inclusion
;
_journal_issue 12
_journal_name_full CrystEngComm
_journal_page_first 54
_journal_paper_doi 10.1039/b315609e
_journal_volume 6
_journal_year 2004
_chemical_formula_moiety 'C32 H22 O2. C6 H7 N'
_chemical_formula_sum 'C38 H29 N O2'
_chemical_formula_weight 531.62
_chemical_melting_point 264.5(5)
_chemical_name_common '1,4-bis(9-hydroxyfluoren-9-yl)benzene. aniline clathrate'
_chemical_name_systematic
;
1,4-bis(9-hydroxyfluoren-9-yl)benzene. aniline clathrate
;
_space_group_IT_number 14
_symmetry_cell_setting monoclinic
_symmetry_space_group_name_Hall '-P 2yn'
_symmetry_space_group_name_H-M 'P 1 21/n 1'
_atom_sites_solution_hydrogens geom
_atom_sites_solution_primary direct
_atom_sites_solution_secondary difmap
_audit_creation_method SHELXL-97
_cell_angle_alpha 90
_cell_angle_beta 90.46(3)
_cell_angle_gamma 90
_cell_formula_units_Z 4
_cell_length_a 10.375(2)
_cell_length_b 12.404(3)
_cell_length_c 22.100(4)
_cell_measurement_reflns_used 5120
_cell_measurement_temperature 173(2)
_cell_measurement_theta_max 25.4
_cell_measurement_theta_min 2.5
_cell_volume 2844.0(10)
_computing_cell_refinement 'Collect (Nonius, 2000)'
_computing_data_collection 'Collect (Nonius, 2000)'
_computing_data_reduction 'Collect (Nonius, 2000)'
_computing_molecular_graphics 'XSEED, a graphical interface to SHELX (1999)'
_computing_publication_material 'SHELXL-97 (Sheldrick, 1997)'
_computing_structure_refinement 'SHELXL-97 (Sheldrick, 1997)'
_computing_structure_solution 'SHELXS-97 (Sheldrick, 1990)'
_diffrn_ambient_temperature 293(2)
_diffrn_measured_fraction_theta_full 0.980
_diffrn_measured_fraction_theta_max 0.980
_diffrn_measurement_device_type 'Nonius Kappa CCD'
_diffrn_measurement_method 'Combination of phi and omega'
_diffrn_radiation_monochromator graphite
_diffrn_radiation_source 'fine-focus sealed tube'
_diffrn_radiation_type MoK\a
_diffrn_radiation_wavelength 0.71073
_diffrn_reflns_av_R_equivalents 0.0221
_diffrn_reflns_av_sigmaI/netI 0.0399
_diffrn_reflns_limit_h_max 12
_diffrn_reflns_limit_h_min -12
_diffrn_reflns_limit_k_max 11
_diffrn_reflns_limit_k_min -14
_diffrn_reflns_limit_l_max 26
_diffrn_reflns_limit_l_min -26
_diffrn_reflns_number 8605
_diffrn_reflns_theta_full 25.37
_diffrn_reflns_theta_max 25.37
_diffrn_reflns_theta_min 2.47
_exptl_absorpt_coefficient_mu 0.076
_exptl_absorpt_correction_type none
_exptl_crystal_colour colourless
_exptl_crystal_density_diffrn 1.242
_exptl_crystal_density_meas ?
_exptl_crystal_density_method .
_exptl_crystal_description 'Clear blocks'
_exptl_crystal_F_000 1120
_exptl_crystal_size_max 0.4
_exptl_crystal_size_mid 0.4
_exptl_crystal_size_min 0.2
_refine_diff_density_max 0.194
_refine_diff_density_min -0.210
_refine_diff_density_rms 0.030
_refine_ls_extinction_coef 0.014(2)
_refine_ls_extinction_expression Fc^*^=kFc[1+0.001xFc^2^\l^3^/sin(2\q)]^-1/4^
_refine_ls_extinction_method SHELXL
_refine_ls_goodness_of_fit_ref 1.062
_refine_ls_hydrogen_treatment mixed
_refine_ls_matrix_type full
_refine_ls_number_parameters 373
_refine_ls_number_reflns 5120
_refine_ls_number_restraints 0
_refine_ls_restrained_S_all 1.062
_refine_ls_R_factor_all 0.0755
_refine_ls_R_factor_gt 0.0492
_refine_ls_shift/su_max 0.012
_refine_ls_shift/su_mean 0.002
_refine_ls_structure_factor_coef Fsqd
_refine_ls_weighting_details 'calc w=1/[\s^2^(Fo^2^)+(0.0449P)^2^+1.0496P] where P=(Fo^2^+2Fc^2^)/3'
_refine_ls_weighting_scheme calc
_refine_ls_wR_factor_gt 0.1189
_refine_ls_wR_factor_ref 0.1333
_reflns_number_gt 3728
_reflns_number_total 5120
_reflns_threshold_expression >2sigma(I)
_cod_data_source_file b315609e.txt
_cod_data_source_block H.An
_cod_depositor_comments
;
The following automatic conversions were performed:
'_symmetry_cell_setting' value 'Monoclinic' changed to 'monoclinic'
according to '/home/adriana/struct/CIF-dictionaries/cif_core.dic'
dictionary named 'cif_core.dic' version 2.4.1 from 2010-06-29.

Automatic conversion script
Id: cif_fix_enum 1555 2011-01-17 13:19:09Z saulius 

The following automatic conversions were performed:

'_chemical_melting_point' value '264-265' was changed to '264.5(5)' -
the average value was taken and precision was estimated.

Automatic conversion script
Id: cif_fix_values 1569 2011-02-09 13:29:24Z adriana 
;
_cod_original_sg_symbol_H-M P21/n
_cod_database_code 7204809

loop_
_symmetry_equiv_pos_as_xyz
'x, y, z'
'-x+1/2, y+1/2, -z+1/2'
'-x, -y, -z'
'x-1/2, -y-1/2, z-1/2'

loop_
_atom_site_label
_atom_site_type_symbol
_atom_site_fract_x
_atom_site_fract_y
_atom_site_fract_z
_atom_site_U_iso_or_equiv
_atom_site_adp_type
_atom_site_occupancy
_atom_site_symmetry_multiplicity
_atom_site_calc_flag
_atom_site_refinement_flags
_atom_site_disorder_assembly
_atom_site_disorder_group
O1 O 0.39805(14) 0.24836(11) 0.20365(6) 0.0566(4) Uani 1 1 d . . .
H1O H 0.3244 0.2355 0.2147 0.068 Uiso 1 1 calc R . .
O1' O 0.35869(14) -0.30047(11) 0.25697(6) 0.0530(4) Uani 1 1 d . . .
H1'O H 0.3640 -0.3652 0.2640 0.064 Uiso 1 1 calc R . .
C1'A C 0.29016(19) -0.33614(16) 0.15278(9) 0.0494(5) Uani 1 1 d . . .
C14 C 0.41438(19) -0.08767(16) 0.23258(9) 0.0491(5) Uani 1 1 d . . .
H14 H 0.4196 -0.1135 0.2720 0.059 Uiso 1 1 calc R . .
C8'A C 0.51246(19) -0.33837(16) 0.17700(9) 0.0496(5) Uani 1 1 d . . .
C9 C 0.42617(19) 0.18578(16) 0.15113(9) 0.0482(5) Uani 1 1 d . . .
C13 C 0.39761(17) -0.15969(15) 0.18510(8) 0.0442(5) Uani 1 1 d . . .
C10 C 0.41605(18) 0.06392(15) 0.16388(8) 0.0457(5) Uani 1 1 d . . .
C11 C 0.40222(19) -0.00859(16) 0.11630(9) 0.0507(5) Uani 1 1 d . . .
H11 H 0.3989 0.0170 0.0768 0.061 Uiso 1 1 calc R . .
C9' C 0.38835(18) -0.28083(15) 0.19437(8) 0.0464(5) Uani 1 1 d . . .
C8A C 0.34501(19) 0.21636(15) 0.09585(9) 0.0482(5) Uani 1 1 d . . .
C5A C 0.4243(2) 0.24316(15) 0.04726(9) 0.0524(5) Uani 1 1 d . . .
C1G C 0.9908(2) -0.03521(16) 0.17816(11) 0.0571(6) Uani 1 1 d . . .
C15 C 0.42352(18) 0.02266(16) 0.22196(9) 0.0485(5) Uani 1 1 d . . .
H15 H 0.4348 0.0694 0.2545 0.058 Uiso 1 1 calc R . .
C4A C 0.5582(2) 0.24152(16) 0.06809(10) 0.0543(5) Uani 1 1 d . . .
C12 C 0.39335(19) -0.11775(16) 0.12683(9) 0.0496(5) Uani 1 1 d . . .
H12 H 0.3843 -0.1645 0.0942 0.060 Uiso 1 1 calc R . .
C4'A C 0.3488(2) -0.41956(16) 0.12077(9) 0.0566(5) Uani 1 1 d . . .
C1A C 0.56119(19) 0.21318(16) 0.12937(10) 0.0527(5) Uani 1 1 d . . .
C8' C 0.6368(2) -0.31774(19) 0.19694(10) 0.0617(6) Uani 1 1 d . . .
H8' H 0.6535 -0.2623 0.2242 0.074 Uiso 1 1 calc R . .
C5'A C 0.4871(2) -0.42097(16) 0.13563(9) 0.0560(6) Uani 1 1 d . . .
C5' C 0.5878(3) -0.48423(19) 0.11466(12) 0.0750(7) Uani 1 1 d . . .
H5' H 0.5724 -0.5397 0.0872 0.090 Uiso 1 1 calc R . .
C6G C 1.0039(2) -0.0221(2) 0.11646(11) 0.0703(7) Uani 1 1 d . . .
H6G H 1.0853 -0.0116 0.1001 0.084 Uiso 1 1 calc R . .
C5 C 0.3707(3) 0.26697(18) -0.00859(10) 0.0673(6) Uani 1 1 d . . .
H5 H 0.4232 0.2840 -0.0412 0.081 Uiso 1 1 calc R . .
C1' C 0.1611(2) -0.31347(18) 0.14456(10) 0.0596(6) Uani 1 1 d . . .
H1' H 0.1224 -0.2571 0.1654 0.072 Uiso 1 1 calc R . .
C4' C 0.2768(3) -0.4835(2) 0.08145(11) 0.0776(7) Uani 1 1 d . . .
H4' H 0.3150 -0.5399 0.0605 0.093 Uiso 1 1 calc R . .
C6' C 0.7114(3) -0.4632(2) 0.13529(13) 0.0807(8) Uani 1 1 d . . .
H6' H 0.7793 -0.5053 0.1217 0.097 Uiso 1 1 calc R . .
C8 C 0.2134(2) 0.21549(17) 0.08906(10) 0.0591(6) Uani 1 1 d . . .
H8 H 0.1603 0.1987 0.1214 0.071 Uiso 1 1 calc R . .
C2G C 0.8689(2) -0.05294(18) 0.20116(12) 0.0719(7) Uani 1 1 d . . .
H2G H 0.8580 -0.0635 0.2425 0.086 Uiso 1 1 calc R . .
C4 C 0.6717(2) 0.26794(18) 0.03878(12) 0.0694(7) Uani 1 1 d . . .
H4 H 0.6710 0.2859 -0.0021 0.083 Uiso 1 1 calc R . .
C1 C 0.6749(2) 0.21137(19) 0.16171(12) 0.0691(6) Uani 1 1 d . . .
H1 H 0.6761 0.1918 0.2023 0.083 Uiso 1 1 calc R . .
C7' C 0.7356(2) -0.3815(2) 0.17537(12) 0.0763(7) Uani 1 1 d . . .
H7' H 0.8197 -0.3687 0.1883 0.092 Uiso 1 1 calc R . .
C6 C 0.2385(3) 0.2652(2) -0.01542(11) 0.0759(7) Uani 1 1 d . . .
H6 H 0.2016 0.2810 -0.0528 0.091 Uiso 1 1 calc R . .
C3' C 0.1477(3) -0.4614(2) 0.07429(12) 0.0862(8) Uani 1 1 d . . .
H3' H 0.0980 -0.5043 0.0486 0.103 Uiso 1 1 calc R . .
C3 C 0.7858(3) 0.2670(2) 0.07139(15) 0.0852(8) Uani 1 1 d . . .
H3 H 0.8623 0.2852 0.0523 0.102 Uiso 1 1 calc R . .
C2' C 0.0902(3) -0.3768(2) 0.10444(12) 0.0764(7) Uani 1 1 d . . .
H2' H 0.0034 -0.3620 0.0978 0.092 Uiso 1 1 calc R . .
C3G C 0.7624(2) -0.0549(2) 0.16206(17) 0.0864(9) Uani 1 1 d . . .
H3G H 0.6804 -0.0664 0.1775 0.104 Uiso 1 1 calc R . .
C7 C 0.1614(2) 0.2403(2) 0.03258(11) 0.0709(7) Uani 1 1 d . . .
H7 H 0.0723 0.2400 0.0273 0.085 Uiso 1 1 calc R . .
C5G C 0.8972(3) -0.0245(3) 0.07902(13) 0.0924(9) Uani 1 1 d . . .
H5G H 0.9071 -0.0152 0.0376 0.111 Uiso 1 1 calc R . .
C2 C 0.7882(2) 0.2395(2) 0.13233(15) 0.0844(8) Uani 1 1 d . . .
H2 H 0.8659 0.2398 0.1536 0.101 Uiso 1 1 calc R . .
C4G C 0.7777(3) -0.0403(3) 0.10192(17) 0.1005(10) Uani 1 1 d . . .
H4G H 0.7063 -0.0411 0.0762 0.121 Uiso 1 1 calc R . .
N1G N 1.09866(18) -0.02583(15) 0.21702(9) 0.0673(5) Uani 1 1 d . . .
H1GB H 1.1733 -0.0118 0.2023 0.081 Uiso 1 1 calc R . .
H1GA H 1.0898 -0.0341 0.2554 0.081 Uiso 1 1 calc R . .

loop_
_atom_site_aniso_label
_atom_site_aniso_U_11
_atom_site_aniso_U_22
_atom_site_aniso_U_33
_atom_site_aniso_U_23
_atom_site_aniso_U_13
_atom_site_aniso_U_12
O1 0.0667(10) 0.0496(8) 0.0536(8) -0.0087(7) 0.0103(7) -0.0074(7)
O1' 0.0652(9) 0.0482(8) 0.0457(8) 0.0079(6) 0.0095(6) 0.0039(7)
C1'A 0.0580(13) 0.0422(11) 0.0480(11) 0.0079(9) 0.0023(9) -0.0042(9)
C14 0.0547(12) 0.0510(12) 0.0416(10) 0.0040(9) 0.0010(9) -0.0001(10)
C8'A 0.0553(13) 0.0438(11) 0.0498(11) 0.0073(9) 0.0089(9) 0.0032(9)
C9 0.0536(12) 0.0440(11) 0.0471(11) -0.0026(9) 0.0052(9) -0.0026(9)
C13 0.0436(10) 0.0441(11) 0.0450(11) 0.0008(9) 0.0042(8) 0.0028(8)
C10 0.0474(11) 0.0444(11) 0.0455(11) -0.0002(9) 0.0049(8) -0.0021(9)
C11 0.0653(13) 0.0455(12) 0.0412(11) 0.0039(9) 0.0064(9) -0.0020(10)
C9' 0.0549(12) 0.0445(11) 0.0400(10) 0.0052(8) 0.0066(9) 0.0006(9)
C8A 0.0544(12) 0.0375(10) 0.0528(12) -0.0005(9) 0.0056(9) 0.0027(9)
C5A 0.0640(14) 0.0406(11) 0.0526(12) 0.0003(9) 0.0110(10) 0.0056(10)
C1G 0.0573(13) 0.0394(11) 0.0747(15) -0.0135(10) 0.0074(11) -0.0018(10)
C15 0.0537(12) 0.0468(12) 0.0452(11) -0.0049(9) 0.0022(9) -0.0030(9)
C4A 0.0606(13) 0.0400(11) 0.0626(13) -0.0001(10) 0.0153(10) 0.0001(9)
C12 0.0615(13) 0.0443(12) 0.0431(11) -0.0025(9) 0.0045(9) -0.0033(9)
C4'A 0.0742(15) 0.0430(12) 0.0526(12) 0.0026(10) 0.0030(10) -0.0074(11)
C1A 0.0533(13) 0.0423(11) 0.0625(13) -0.0021(10) 0.0055(10) -0.0044(9)
C8' 0.0591(14) 0.0633(14) 0.0628(13) 0.0084(11) 0.0064(11) 0.0059(11)
C5'A 0.0712(15) 0.0416(12) 0.0555(12) 0.0041(10) 0.0146(10) 0.0021(10)
C5' 0.095(2) 0.0498(14) 0.0806(17) -0.0042(12) 0.0304(14) 0.0062(13)
C6G 0.0636(15) 0.0695(16) 0.0780(17) -0.0158(13) 0.0105(13) -0.0097(12)
C5 0.0894(18) 0.0599(14) 0.0526(13) 0.0061(11) 0.0135(12) 0.0141(13)
C1' 0.0596(14) 0.0581(13) 0.0611(13) 0.0106(11) -0.0025(10) -0.0038(11)
C4' 0.106(2) 0.0548(15) 0.0717(16) -0.0086(12) -0.0016(14) -0.0093(14)
C6' 0.0761(18) 0.0676(17) 0.099(2) 0.0143(15) 0.0344(15) 0.0190(14)
C8 0.0594(14) 0.0562(13) 0.0618(13) -0.0006(11) 0.0057(10) 0.0034(10)
C2G 0.0685(16) 0.0512(14) 0.0963(18) -0.0058(13) 0.0241(14) -0.0012(12)
C4 0.0705(16) 0.0580(14) 0.0803(16) -0.0001(12) 0.0279(13) 0.0003(12)
C1 0.0600(15) 0.0622(15) 0.0851(17) 0.0027(13) -0.0054(13) -0.0101(12)
C7' 0.0590(15) 0.0794(18) 0.0908(18) 0.0139(15) 0.0145(13) 0.0126(13)
C6 0.092(2) 0.0759(17) 0.0596(15) 0.0037(13) -0.0062(13) 0.0220(14)
C3' 0.104(2) 0.0705(18) 0.0835(19) -0.0033(15) -0.0226(16) -0.0223(17)
C3 0.0598(17) 0.0736(18) 0.123(2) -0.0035(17) 0.0310(16) -0.0091(13)
C2' 0.0717(16) 0.0783(18) 0.0788(17) 0.0179(15) -0.0163(13) -0.0134(14)
C3G 0.0536(15) 0.0654(17) 0.140(3) -0.0195(18) 0.0154(17) -0.0096(12)
C7 0.0629(15) 0.0747(16) 0.0749(16) -0.0042(13) -0.0086(12) 0.0150(12)
C5G 0.090(2) 0.109(2) 0.0780(18) -0.0246(16) -0.0070(16) -0.0065(17)
C2 0.0529(15) 0.0764(18) 0.124(3) -0.0012(17) 0.0011(15) -0.0083(13)
C4G 0.075(2) 0.105(2) 0.121(3) -0.038(2) -0.0136(18) -0.0074(17)
N1G 0.0612(12) 0.0670(13) 0.0737(12) -0.0106(10) 0.0037(10) 0.0002(10)

loop_
_atom_type_symbol
_atom_type_description
_atom_type_scat_dispersion_real
_atom_type_scat_dispersion_imag
_atom_type_scat_source
C C 0.0033 0.0016 'International Tables Vol C Tables 4.2.6.8 and 6.1.1.4'
H H 0.0000 0.0000 'International Tables Vol C Tables 4.2.6.8 and 6.1.1.4'
N N 0.0061 0.0033 'International Tables Vol C Tables 4.2.6.8 and 6.1.1.4'
O O 0.0106 0.0060 'International Tables Vol C Tables 4.2.6.8 and 6.1.1.4'

loop_
_geom_angle_atom_site_label_1
_geom_angle_atom_site_label_2
_geom_angle_atom_site_label_3
_geom_angle
_geom_angle_site_symmetry_1
_geom_angle_site_symmetry_3
_geom_angle_publ_flag
C1' C1'A C4'A 120.7(2) . . ?
C1' C1'A C9' 128.99(19) . . ?
C4'A C1'A C9' 110.26(18) . . ?
C13 C14 C15 120.90(18) . . ?
C8' C8'A C5'A 120.95(19) . . ?
C8' C8'A C9' 128.35(19) . . ?
C5'A C8'A C9' 110.70(18) . . ?
O1 C9 C1A 109.25(16) . . ?
O1 C9 C8A 113.61(16) . . ?
C1A C9 C8A 101.23(16) . . ?
O1 C9 C10 111.69(15) . . ?
C1A C9 C10 109.92(16) . . ?
C8A C9 C10 110.62(16) . . ?
C14 C13 C12 117.56(18) . . ?
C14 C13 C9' 122.82(17) . . ?
C12 C13 C9' 119.58(17) . . ?
C15 C10 C11 117.85(18) . . ?
C15 C10 C9 121.95(17) . . ?
C11 C10 C9 120.19(17) . . ?
C12 C11 C10 120.99(18) . . ?
O1' C9' C13 108.11(15) . . ?
O1' C9' C8'A 110.50(15) . . ?
C13 C9' C8'A 112.00(15) . . ?
O1' C9' C1'A 110.80(15) . . ?
C13 C9' C1'A 113.89(16) . . ?
C8'A C9' C1'A 101.46(16) . . ?
C8 C8A C5A 120.6(2) . . ?
C8 C8A C9 128.87(18) . . ?
C5A C8A C9 110.47(18) . . ?
C5 C5A C8A 120.2(2) . . ?
C5 C5A C4A 131.3(2) . . ?
C8A C5A C4A 108.59(18) . . ?
C6G C1G C2G 118.6(2) . . ?
C6G C1G N1G 120.5(2) . . ?
C2G C1G N1G 120.8(2) . . ?
C10 C15 C14 121.12(18) . . ?
C4 C4A C1A 119.9(2) . . ?
C4 C4A C5A 131.2(2) . . ?
C1A C4A C5A 108.80(17) . . ?
C11 C12 C13 121.54(19) . . ?
C4' C4'A C1'A 120.4(2) . . ?
C4' C4'A C5'A 130.7(2) . . ?
C1'A C4'A C5'A 108.93(18) . . ?
C1 C1A C4A 121.3(2) . . ?
C1 C1A C9 128.3(2) . . ?
C4A C1A C9 110.38(18) . . ?
C8'A C8' C7' 118.4(2) . . ?
C5' C5'A C8'A 119.6(2) . . ?
C5' C5'A C4'A 131.9(2) . . ?
C8'A C5'A C4'A 108.41(18) . . ?
C6' C5' C5'A 118.8(2) . . ?
C5G C6G C1G 120.4(2) . . ?
C6 C5 C5A 119.1(2) . . ?
C1'A C1' C2' 118.5(2) . . ?
C3' C4' C4'A 118.5(2) . . ?
C7' C6' C5' 121.2(2) . . ?
C8A C8 C7 118.4(2) . . ?
C1G C2G C3G 119.7(2) . . ?
C3 C4 C4A 118.8(2) . . ?
C1A C1 C2 118.5(2) . . ?
C6' C7' C8' 121.0(2) . . ?
C7 C6 C5 120.4(2) . . ?
C4' C3' C2' 121.3(2) . . ?
C4 C3 C2 121.1(2) . . ?
C3' C2' C1' 120.6(2) . . ?
C4G C3G C2G 120.5(3) . . ?
C6 C7 C8 121.3(2) . . ?
C4G C5G C6G 120.8(3) . . ?
C3 C2 C1 120.4(3) . . ?
C3G C4G C5G 120.1(3) . . ?

loop_
_geom_bond_atom_site_label_1
_geom_bond_atom_site_label_2
_geom_bond_distance
_geom_bond_site_symmetry_2
_geom_bond_publ_flag
O1 C9 1.428(2) . ?
O1' C9' 1.441(2) . ?
C1'A C1' 1.378(3) . ?
C1'A C4'A 1.396(3) . ?
C1'A C9' 1.529(3) . ?
C14 C13 1.388(3) . ?
C14 C15 1.392(3) . ?
C8'A C8' 1.383(3) . ?
C8'A C5'A 1.397(3) . ?
C8'A C9' 1.524(3) . ?
C9 C1A 1.523(3) . ?
C9 C8A 1.526(3) . ?
C9 C10 1.541(3) . ?
C13 C12 1.389(3) . ?
C13 C9' 1.520(3) . ?
C10 C15 1.383(3) . ?
C10 C11 1.390(3) . ?
C11 C12 1.377(3) . ?
C8A C8 1.373(3) . ?
C8A C5A 1.398(3) . ?
C5A C5 1.382(3) . ?
C5A C4A 1.460(3) . ?
C1G C6G 1.381(3) . ?
C1G C2G 1.384(3) . ?
C1G N1G 1.410(3) . ?
C4A C4 1.388(3) . ?
C4A C1A 1.399(3) . ?
C4'A C4' 1.390(3) . ?
C4'A C5'A 1.470(3) . ?
C1A C1 1.374(3) . ?
C8' C7' 1.383(3) . ?
C5'A C5' 1.389(3) . ?
C5' C6' 1.382(4) . ?
C6G C5G 1.377(4) . ?
C5 C6 1.379(3) . ?
C1' C2' 1.390(3) . ?
C4' C3' 1.375(4) . ?
C6' C7' 1.368(4) . ?
C8 C7 1.390(3) . ?
C2G C3G 1.398(4) . ?
C4 C3 1.381(4) . ?
C1 C2 1.392(3) . ?
C6 C7 1.370(3) . ?
C3' C2' 1.381(4) . ?
C3 C2 1.390(4) . ?
C3G C4G 1.352(4) . ?
C5G C4G 1.357(4) . ?

loop_
_cod_related_entry_id
_cod_related_entry_database
_cod_related_entry_code
1 ChemSpider 21149523
